data_7246870
loop_
_publ_author_name
'Artemjev, Alexey A.'
'Kubasov, Alexey S.'
'Kuznetsov, Maxim L.'
'Grudova, Mariya V.'
'Khrustalev, Victor N.'
'Kritchenkov, Andreii S.'
'Tskhovrebov, Alexander G.'

_publ_section_title
;
 Mechanistic investigation of 1,3-dipolar cycloaddition between
 bifunctional 2-pyridylselenyl reagents and nitriles including reactions
 with cyanamides
;
_journal_issue 25
_journal_name_full CrystEngComm
_journal_page_first 3691
_journal_page_last 3701
_journal_paper_doi 10.1039/D3CE00385J
_journal_volume 25
_journal_year 2023
_chemical_formula_moiety 'C13 H12 N3 O Se, Cl'
_chemical_formula_sum 'C13 H12 Cl N3 O Se'
_chemical_formula_weight 340.67
_space_group_crystal_system orthorhombic
_space_group_IT_number 19
_space_group_name_Hall 'P 2ac 2ab'
_space_group_name_H-M_alt 'P 21 21 21'
_atom_sites_solution_hydrogens geom
_audit_creation_date 2023-04-05
_audit_creation_method
;
Olex2 1.5
(compiled 2023.03.06 svn.rbb2c1857 for OlexSys, GUI svn.r6748)
;
_audit_update_record
;
2023-04-05 deposited with the CCDC.	2023-06-01 downloaded from the CCDC.
;
_cell_angle_alpha 90
_cell_angle_beta 90
_cell_angle_gamma 90
_cell_formula_units_Z 4
_cell_length_a 6.9994(10)
_cell_length_b 8.8877(10)
_cell_length_c 20.694(5)
_cell_measurement_reflns_used 5981
_cell_measurement_temperature 100.00
_cell_measurement_theta_max 32.508
_cell_measurement_theta_min 2.497
_cell_volume 1287.3(4)
_computing_cell_refinement 'SAINT V8.40A (Bruker, 2019)'
_computing_data_reduction 'SAINT V8.40A (Bruker, 2019)'
_computing_molecular_graphics 'Olex2 1.5 (Dolomanov et al., 2009)'
_computing_publication_material 'Olex2 1.5 (Dolomanov et al., 2009)'
_computing_structure_refinement 'SHELXL 2018/3 (Sheldrick, 2015)'
_computing_structure_solution 'SHELXT 2014/5 (Sheldrick, 2014)'
_diffrn_ambient_temperature 100.00
_diffrn_detector_area_resol_mean 5.6
_diffrn_detector_type 'Bruker SMART CCD 6000 area detector'
_diffrn_measured_fraction_theta_full 0.996
_diffrn_measured_fraction_theta_max 0.994
_diffrn_measurement_device 'three-circle diffractometer'
_diffrn_measurement_device_type 'Bruker D8 Venture'
_diffrn_measurement_method '\w scans'
_diffrn_radiation_type MoK\a
_diffrn_radiation_wavelength 0.71073
_diffrn_reflns_av_R_equivalents 0.0319
_diffrn_reflns_av_unetI/netI 0.0628
_diffrn_reflns_Laue_measured_fraction_full 0.996
_diffrn_reflns_Laue_measured_fraction_max 0.994
_diffrn_reflns_limit_h_max 9
_diffrn_reflns_limit_h_min -9
_diffrn_reflns_limit_k_max 9
_diffrn_reflns_limit_k_min -12
_diffrn_reflns_limit_l_max 16
_diffrn_reflns_limit_l_min -29
_diffrn_reflns_number 6508
_diffrn_reflns_point_group_measured_fraction_full 0.978
_diffrn_reflns_point_group_measured_fraction_max 0.971
_diffrn_reflns_theta_full 25.242
_diffrn_reflns_theta_max 29.996
_diffrn_reflns_theta_min 2.494
_exptl_absorpt_coefficient_mu 3.118
_exptl_absorpt_correction_T_max 0.7464
_exptl_absorpt_correction_T_min 0.4486
_exptl_absorpt_correction_type multi-scan
_exptl_absorpt_process_details
;
SADABS-2016/2 (Bruker,2016/2) was used for absorption correction.
wR2(int) was 0.1479 before and 0.0651 after correction.
The Ratio of minimum to maximum transmission is 0.6010.
The \l/2 correction factor is Not present.
;
_exptl_crystal_colour yellow
_exptl_crystal_colour_primary yellow
_exptl_crystal_density_diffrn 1.758
_exptl_crystal_description plate
_exptl_crystal_F_000 680
_exptl_crystal_size_max 0.6
_exptl_crystal_size_mid 0.4
_exptl_crystal_size_min 0.03
_refine_diff_density_max 0.530
_refine_diff_density_min -0.703
_refine_diff_density_rms 0.095
_refine_ls_abs_structure_details
;
 Flack x determined using 1237 quotients [(I+)-(I-)]/[(I+)+(I-)]
 (Parsons, Flack and Wagner, Acta Cryst. B69 (2013) 249-259).
;
_refine_ls_abs_structure_Flack 0.147(10)
_refine_ls_extinction_method none
_refine_ls_goodness_of_fit_ref 1.015
_refine_ls_hydrogen_treatment constr
_refine_ls_matrix_type full
_refine_ls_number_parameters 173
_refine_ls_number_reflns 3641
_refine_ls_number_restraints 0
_refine_ls_restrained_S_all 1.015
_refine_ls_R_factor_all 0.0383
_refine_ls_R_factor_gt 0.0334
_refine_ls_shift/su_max 0.001
_refine_ls_shift/su_mean 0.000
_refine_ls_structure_factor_coef Fsqd
_refine_ls_weighting_details 'w=1/[\s^2^(Fo^2^)+(0.0353P)^2^] where P=(Fo^2^+2Fc^2^)/3'
_refine_ls_weighting_scheme calc
_refine_ls_wR_factor_gt 0.0836
_refine_ls_wR_factor_ref 0.0858
_reflns_Friedel_coverage 0.693
_reflns_Friedel_fraction_full 0.951
_reflns_Friedel_fraction_max 0.941
_reflns_number_gt 3287
_reflns_number_total 3641
_reflns_threshold_expression 'I > 2\s(I)'
_cod_data_source_file d3ce00385j2.cif
_cod_data_source_block mo_21kub154_0m_b
_cod_depositor_comments 'Adding full bibliography for 7246868--7246875.cif.'
_cod_database_code 7246870
_shelx_shelxl_version_number 2018/3
_shelx_space_group_comment
;
The symmetry employed for this shelxl refinement is uniquely defined
by the following loop, which should always be used as a source of
symmetry information in preference to the above space-group names.
They are only intended as comments.
;
_shelx_estimated_absorpt_t_max 0.912
_shelx_estimated_absorpt_t_min 0.256
_olex2_refinement_description
;
1. Fixed Uiso
 At 1.2 times of:
  All C(H) groups, All N(H) groups
 At 1.5 times of:
  All C(H,H,H) groups
2.a Aromatic/amide H refined with riding coordinates:
 N3(H3), C2(H2), C3(H3A), C4(H4), C5(H5), C8(H8), C9(H9), C11(H11), C12(H12)
2.b Idealised Me refined as rotating group:
 C13(H13A,H13B,H13C)
;
_olex2_submission_special_instructions 'No special instructions were received'

loop_
_space_group_symop_operation_xyz
'x, y, z'
'-x+1/2, -y, z+1/2'
'-x, y+1/2, -z+1/2'
'x+1/2, -y+1/2, -z'

loop_
_atom_site_label
_atom_site_type_symbol
_atom_site_fract_x
_atom_site_fract_y
_atom_site_fract_z
_atom_site_U_iso_or_equiv
_atom_site_adp_type
_atom_site_occupancy
_atom_site_site_symmetry_order
_atom_site_calc_flag
_atom_site_refinement_flags_posn
_atom_site_refinement_flags_adp
_atom_site_refinement_flags_occupancy
_atom_site_disorder_assembly
_atom_site_disorder_group
Se1 Se 0.49454(6) 0.64240(4) 0.46874(2) 0.01393(10) Uani 1 1 d . . . . .
O1 O 0.5686(4) -0.0507(3) 0.73525(14) 0.0176(6) Uani 1 1 d . . . . .
N2 N 0.5717(4) 0.3909(3) 0.40534(15) 0.0109(6) Uani 1 1 d . . . . .
N1 N 0.5116(6) 0.4619(3) 0.51177(15) 0.0148(6) Uani 1 1 d . . . . .
N3 N 0.5687(5) 0.2057(4) 0.48865(16) 0.0136(6) Uani 1 1 d . . . . .
H3 H 0.581688 0.140180 0.457088 0.016 Uiso 1 1 calc R U . . .
C1 C 0.5419(5) 0.5394(4) 0.39179(18) 0.0119(7) Uani 1 1 d . . . . .
C2 C 0.5558(5) 0.5918(4) 0.32846(18) 0.0131(7) Uani 1 1 d . . . . .
H2 H 0.531239 0.694521 0.318866 0.016 Uiso 1 1 calc R U . . .
C3 C 0.6053(6) 0.4936(5) 0.2802(2) 0.0152(8) Uani 1 1 d . . . . .
H3A H 0.613823 0.527523 0.236731 0.018 Uiso 1 1 calc R U . . .
C4 C 0.6434(5) 0.3417(4) 0.29554(19) 0.0148(8) Uani 1 1 d . . . . .
H4 H 0.681157 0.273534 0.262545 0.018 Uiso 1 1 calc R U . . .
C5 C 0.6262(5) 0.2929(5) 0.35767(19) 0.0137(7) Uani 1 1 d . . . . .
H5 H 0.651913 0.190690 0.367964 0.016 Uiso 1 1 calc R U . . .
C6 C 0.5481(5) 0.3534(4) 0.47262(17) 0.0119(7) Uani 1 1 d . . . . .
C7 C 0.5704(5) 0.1509(4) 0.55301(19) 0.0129(7) Uani 1 1 d . . . . .
C8 C 0.6311(5) 0.2347(4) 0.60614(19) 0.0130(7) Uani 1 1 d . . . . .
H8 H 0.672289 0.335645 0.600295 0.016 Uiso 1 1 calc R U . . .
C9 C 0.6319(5) 0.1714(4) 0.66784(19) 0.0131(7) Uani 1 1 d . . . . .
H9 H 0.669575 0.229869 0.704086 0.016 Uiso 1 1 calc R U . . .
C10 C 0.5770(6) 0.0214(4) 0.67605(19) 0.0135(7) Uani 1 1 d . . . . .
C11 C 0.5212(5) -0.0637(4) 0.62273(18) 0.0156(7) Uani 1 1 d . . . . .
H11 H 0.485924 -0.166164 0.628107 0.019 Uiso 1 1 calc R U . . .
C12 C 0.5172(6) 0.0007(4) 0.56227(18) 0.0145(7) Uani 1 1 d . . . . .
H12 H 0.477721 -0.057767 0.526232 0.017 Uiso 1 1 calc R U . . .
C13 C 0.5938(6) 0.0399(5) 0.79169(19) 0.0210(9) Uani 1 1 d . . . . .
H13A H 0.508665 0.127278 0.789503 0.031 Uiso 1 1 calc R U . . .
H13B H 0.726728 0.074200 0.794062 0.031 Uiso 1 1 calc R U . . .
H13C H 0.563436 -0.019627 0.830203 0.031 Uiso 1 1 calc R U . . .
Cl02 Cl 0.45565(13) 0.93062(10) 0.39041(4) 0.0162(2) Uani 1 1 d . . . . .

loop_
_atom_site_aniso_label
_atom_site_aniso_U_11
_atom_site_aniso_U_22
_atom_site_aniso_U_33
_atom_site_aniso_U_23
_atom_site_aniso_U_13
_atom_site_aniso_U_12
Se1 0.01971(18) 0.00933(17) 0.01276(17) -0.00140(13) -0.00090(17) 0.00174(18)
O1 0.0260(14) 0.0133(13) 0.0134(13) 0.0039(11) -0.0010(11) 0.0012(12)
N2 0.0126(13) 0.0078(14) 0.0123(15) -0.0012(11) 0.0011(12) 0.0006(11)
N1 0.0186(15) 0.0111(13) 0.0148(14) 0.0011(11) 0.0005(14) 0.0031(15)
N3 0.0192(15) 0.0096(14) 0.0119(15) -0.0006(12) 0.0001(12) 0.0012(14)
C1 0.0120(17) 0.0101(15) 0.0135(16) -0.0021(13) -0.0018(12) -0.0020(13)
C2 0.0137(16) 0.0117(16) 0.0139(17) 0.0024(14) -0.0018(13) -0.0008(14)
C3 0.0152(19) 0.0162(19) 0.0144(19) 0.0022(16) 0.0006(14) -0.0012(15)
C4 0.0128(17) 0.016(2) 0.0160(19) -0.0030(15) 0.0014(13) -0.0020(16)
C5 0.0128(17) 0.0111(17) 0.0172(19) -0.0020(15) 0.0016(14) 0.0003(15)
C6 0.0117(15) 0.0128(17) 0.0112(15) -0.0002(14) -0.0014(12) -0.0007(13)
C7 0.0112(15) 0.0122(18) 0.0155(17) 0.0025(14) 0.0018(13) 0.0020(15)
C8 0.0121(16) 0.0109(17) 0.0158(19) 0.0014(15) 0.0004(14) -0.0012(13)
C9 0.0125(16) 0.0122(18) 0.0147(18) 0.0001(14) -0.0010(13) -0.0014(14)
C10 0.0142(17) 0.0135(17) 0.0127(18) 0.0039(14) -0.0008(14) 0.0029(14)
C11 0.0181(19) 0.0107(15) 0.0179(17) 0.0029(13) 0.0013(15) -0.0009(17)
C12 0.0174(19) 0.0109(15) 0.0151(17) -0.0009(13) 0.0020(16) 0.0030(17)
C13 0.026(2) 0.023(2) 0.014(2) 0.0042(17) -0.0032(16) -0.0017(18)
Cl02 0.0264(5) 0.0091(4) 0.0131(4) -0.0003(3) 0.0015(3) 0.0011(4)

loop_
_atom_type_symbol
_atom_type_description
_atom_type_scat_dispersion_real
_atom_type_scat_dispersion_imag
_atom_type_scat_source
C C 0.0033 0.0016 'International Tables Vol C Tables 4.2.6.8 and 6.1.1.4'
H H 0.0000 0.0000 'International Tables Vol C Tables 4.2.6.8 and 6.1.1.4'
Cl Cl 0.1484 0.1585 'International Tables Vol C Tables 4.2.6.8 and 6.1.1.4'
N N 0.0061 0.0033 'International Tables Vol C Tables 4.2.6.8 and 6.1.1.4'
O O 0.0106 0.0060 'International Tables Vol C Tables 4.2.6.8 and 6.1.1.4'
Se Se -0.0929 2.2259 'International Tables Vol C Tables 4.2.6.8 and 6.1.1.4'

loop_
_geom_angle_atom_site_label_1
_geom_angle_atom_site_label_2
_geom_angle_atom_site_label_3
_geom_angle
_geom_angle_site_symmetry_1
_geom_angle_site_symmetry_3
_geom_angle_publ_flag
N1 Se1 C1 88.48(15) . . ?
C10 O1 C13 117.2(3) . . ?
C1 N2 C5 120.6(3) . . ?
C1 N2 C6 113.8(3) . . ?
C5 N2 C6 125.5(3) . . ?
C6 N1 Se1 111.2(3) . . ?
C6 N3 H3 117.9 . . ?
C6 N3 C7 124.1(3) . . ?
C7 N3 H3 117.9 . . ?
N2 C1 Se1 109.0(3) . . ?
N2 C1 C2 120.4(3) . . ?
C2 C1 Se1 130.6(3) . . ?
C1 C2 H2 120.3 . . ?
C3 C2 C1 119.3(4) . . ?
C3 C2 H2 120.3 . . ?
C2 C3 H3A 120.3 . . ?
C2 C3 C4 119.5(4) . . ?
C4 C3 H3A 120.3 . . ?
C3 C4 H4 120.0 . . ?
C5 C4 C3 120.0(4) . . ?
C5 C4 H4 120.0 . . ?
N2 C5 H5 119.9 . . ?
C4 C5 N2 120.1(4) . . ?
C4 C5 H5 119.9 . . ?
N1 C6 N2 117.3(3) . . ?
N1 C6 N3 126.2(3) . . ?
N3 C6 N2 116.5(3) . . ?
C8 C7 N3 124.0(3) . . ?
C8 C7 C12 118.9(4) . . ?
C12 C7 N3 117.0(4) . . ?
C7 C8 H8 119.8 . . ?
C7 C8 C9 120.5(3) . . ?
C9 C8 H8 119.8 . . ?
C8 C9 H9 120.2 . . ?
C8 C9 C10 119.7(4) . . ?
C10 C9 H9 120.2 . . ?
O1 C10 C9 124.1(4) . . ?
O1 C10 C11 116.0(3) . . ?
C11 C10 C9 119.9(4) . . ?
C10 C11 H11 120.0 . . ?
C12 C11 C10 120.0(3) . . ?
C12 C11 H11 120.0 . . ?
C7 C12 H12 119.5 . . ?
C11 C12 C7 121.1(4) . . ?
C11 C12 H12 119.5 . . ?
O1 C13 H13A 109.5 . . ?
O1 C13 H13B 109.5 . . ?
O1 C13 H13C 109.5 . . ?
H13A C13 H13B 109.5 . . ?
H13A C13 H13C 109.5 . . ?
H13B C13 H13C 109.5 . . ?

loop_
_geom_bond_atom_site_label_1
_geom_bond_atom_site_label_2
_geom_bond_distance
_geom_bond_site_symmetry_2
_geom_bond_publ_flag
Se1 N1 1.839(3) . ?
Se1 C1 1.866(4) . ?
O1 C10 1.384(4) . ?
O1 C13 1.430(5) . ?
N2 C1 1.365(4) . ?
N2 C5 1.370(5) . ?
N2 C6 1.441(5) . ?
N1 C6 1.285(5) . ?
N3 H3 0.8800 . ?
N3 C6 1.361(5) . ?
N3 C7 1.418(5) . ?
C1 C2 1.394(5) . ?
C2 H2 0.9500 . ?
C2 C3 1.371(5) . ?
C3 H3A 0.9500 . ?
C3 C4 1.413(5) . ?
C4 H4 0.9500 . ?
C4 C5 1.362(5) . ?
C5 H5 0.9500 . ?
C7 C8 1.394(5) . ?
C7 C12 1.399(5) . ?
C8 H8 0.9500 . ?
C8 C9 1.396(5) . ?
C9 H9 0.9500 . ?
C9 C10 1.398(5) . ?
C10 C11 1.393(5) . ?
C11 H11 0.9500 . ?
C11 C12 1.376(5) . ?
C12 H12 0.9500 . ?
C13 H13A 0.9800 . ?
C13 H13B 0.9800 . ?
C13 H13C 0.9800 . ?

loop_
_geom_torsion_atom_site_label_1
_geom_torsion_atom_site_label_2
_geom_torsion_atom_site_label_3
_geom_torsion_atom_site_label_4
_geom_torsion
_geom_torsion_site_symmetry_1
_geom_torsion_site_symmetry_2
_geom_torsion_site_symmetry_3
_geom_torsion_site_symmetry_4
_geom_torsion_publ_flag
Se1 N1 C6 N2 1.1(4) . . . . ?
Se1 N1 C6 N3 -179.6(3) . . . . ?
Se1 C1 C2 C3 175.5(3) . . . . ?
O1 C10 C11 C12 177.3(3) . . . . ?
N2 C1 C2 C3 -1.9(5) . . . . ?
N1 Se1 C1 N2 -2.3(3) . . . . ?
N1 Se1 C1 C2 -180.0(4) . . . . ?
N3 C7 C8 C9 -178.7(3) . . . . ?
N3 C7 C12 C11 177.7(4) . . . . ?
C1 Se1 N1 C6 0.7(3) . . . . ?
C1 N2 C5 C4 -2.7(6) . . . . ?
C1 N2 C6 N1 -3.1(5) . . . . ?
C1 N2 C6 N3 177.5(3) . . . . ?
C1 C2 C3 C4 -0.7(6) . . . . ?
C2 C3 C4 C5 1.7(6) . . . . ?
C3 C4 C5 N2 0.0(6) . . . . ?
C5 N2 C1 Se1 -174.2(3) . . . . ?
C5 N2 C1 C2 3.7(5) . . . . ?
C5 N2 C6 N1 174.4(4) . . . . ?
C5 N2 C6 N3 -5.0(5) . . . . ?
C6 N2 C1 Se1 3.4(4) . . . . ?
C6 N2 C1 C2 -178.7(3) . . . . ?
C6 N2 C5 C4 179.9(3) . . . . ?
C6 N3 C7 C8 -28.2(6) . . . . ?
C6 N3 C7 C12 155.4(4) . . . . ?
C7 N3 C6 N2 173.0(3) . . . . ?
C7 N3 C6 N1 -6.3(6) . . . . ?
C7 C8 C9 C10 2.0(6) . . . . ?
C8 C7 C12 C11 1.1(6) . . . . ?
C8 C9 C10 O1 -178.4(3) . . . . ?
C8 C9 C10 C11 -0.2(6) . . . . ?
C9 C10 C11 C12 -1.1(6) . . . . ?
C10 C11 C12 C7 0.7(6) . . . . ?
C12 C7 C8 C9 -2.4(6) . . . . ?
C13 O1 C10 C9 8.4(5) . . . . ?
C13 O1 C10 C11 -169.8(4) . . . . ?
